data_2230436
loop_
_publ_author_name
'Rajalakshmi, M.'
'Indirajith, R.'
'Gopalakrishnan, R.'
'Ramamurthi, K.'
'Stoeckli-Evans, Helen'

_publ_section_title
;
 Bis(tetraethylammonium) bis(hydrogen <small>L</small>-tartrate)
 <small>L</small>-tartaric acid monohydrate
;
_journal_coeditor_code NR2003
_journal_issue 6
_journal_name_full 'Acta Crystallographica Section E'
_journal_page_first o1315
_journal_page_last o1316
_journal_paper_doi 10.1107/S1600536811015479
_journal_volume 67
_journal_year 2011
_chemical_formula_iupac '2C8 H20 N +, 2C4 H5 O6 -, C4 H6 O6, H2 O'
_chemical_formula_moiety '2(C8 H20 N +), 2(C4 H5 O6 -), C4 H6 O6, H2 O'
_chemical_formula_sum 'C28 H58 N2 O19'
_chemical_formula_weight 726.76
_chemical_name_systematic
;
Bis(tetraethylammonium) bis(hydrogen L-tartrate) L-tartaric acid
monohydrate
;
_space_group_IT_number 4
_symmetry_cell_setting monoclinic
_symmetry_space_group_name_Hall 'P 2yb'
_symmetry_space_group_name_H-M 'P 1 21 1'
_atom_sites_solution_hydrogens geom
_atom_sites_solution_primary direct
_atom_sites_solution_secondary difmap
_audit_creation_method SHELXL-97
_cell_angle_alpha 90.00
_cell_angle_beta 99.884(5)
_cell_angle_gamma 90.00
_cell_formula_units_Z 2
_cell_length_a 7.5725(4)
_cell_length_b 27.7907(13)
_cell_length_c 8.7620(6)
_cell_measurement_reflns_used 16128
_cell_measurement_temperature 173(2)
_cell_measurement_theta_max 25.66
_cell_measurement_theta_min 1.47
_cell_volume 1816.55(18)
_computing_cell_refinement 'X-AREA (Stoe & Cie, 2009)'
_computing_data_collection 'X-AREA (Stoe & Cie, 2009)'
_computing_data_reduction 'X-RED32 (Stoe & Cie, 2009)'
_computing_molecular_graphics 'PLATON (Spek, 2009) and Mercury (Macrae <i>et al.</i>, 2006)'
_computing_publication_material 'SHELXL97 (Sheldrick, 2008) and PLATON (Spek, 2009)'
_computing_structure_refinement 'SHELXL97 (Sheldrick, 2008)'
_computing_structure_solution 'SHELXS97 (Sheldrick, 2008)'
_diffrn_ambient_temperature 173(2)
_diffrn_measured_fraction_theta_full 0.995
_diffrn_measured_fraction_theta_max 0.995
_diffrn_measurement_device '2-circle goniometer'
_diffrn_measurement_device_type 'Stoe IPDS 2'
_diffrn_measurement_method '\f and \w'
_diffrn_radiation_monochromator graphite
_diffrn_radiation_source 'fine-focus sealed tube'
_diffrn_radiation_type MoK\a
_diffrn_radiation_wavelength 0.71073
_diffrn_reflns_av_R_equivalents 0.0715
_diffrn_reflns_av_sigmaI/netI 0.0420
_diffrn_reflns_limit_h_max 9
_diffrn_reflns_limit_h_min -9
_diffrn_reflns_limit_k_max 33
_diffrn_reflns_limit_k_min -33
_diffrn_reflns_limit_l_max 10
_diffrn_reflns_limit_l_min -10
_diffrn_reflns_number 20250
_diffrn_reflns_theta_full 25.66
_diffrn_reflns_theta_max 25.66
_diffrn_reflns_theta_min 1.47
_diffrn_standards_decay_% 0
_diffrn_standards_number 0
_exptl_absorpt_coefficient_mu 0.112
_exptl_absorpt_correction_type none
_exptl_crystal_colour colourless
_exptl_crystal_density_diffrn 1.329
_exptl_crystal_density_method 'not measured'
_exptl_crystal_description rod
_exptl_crystal_F_000 784
_exptl_crystal_size_max 0.45
_exptl_crystal_size_mid 0.32
_exptl_crystal_size_min 0.250
_refine_diff_density_max 0.170
_refine_diff_density_min -0.202
_refine_ls_extinction_coef 0.0045(10)
_refine_ls_extinction_expression Fc^*^=kFc[1+0.001xFc^2^\l^3^/sin(2\q)]^-1/4^
_refine_ls_extinction_method 'SHELXL97 (Sheldrick, 2008)'
_refine_ls_goodness_of_fit_ref 1.028
_refine_ls_hydrogen_treatment mixed
_refine_ls_matrix_type full
_refine_ls_number_parameters 469
_refine_ls_number_reflns 3502
_refine_ls_number_restraints 1
_refine_ls_restrained_S_all 1.028
_refine_ls_R_factor_all 0.0395
_refine_ls_R_factor_gt 0.0321
_refine_ls_shift/su_max 0.000
_refine_ls_shift/su_mean 0.000
_refine_ls_structure_factor_coef Fsqd
_refine_ls_weighting_details 'calc w=1/[\s^2^(Fo^2^)+(0.0336P)^2^] where P=(Fo^2^+2Fc^2^)/3'
_refine_ls_weighting_scheme calc
_refine_ls_wR_factor_gt 0.0620
_refine_ls_wR_factor_ref 0.0639
_reflns_number_gt 3116
_reflns_number_total 3502
_reflns_threshold_expression I>2\s(I)
_cod_data_source_file nr2003.cif
_cod_data_source_block I
_cod_original_sg_symbol_H-M 'P 21'
_cod_database_code 2230436
_cod_database_fobs_code 2230436

loop_
_symmetry_equiv_pos_as_xyz
'x, y, z'
'-x, y+1/2, -z'

loop_
_atom_site_type_symbol
_atom_site_label
_atom_site_fract_x
_atom_site_fract_y
_atom_site_fract_z
_atom_site_U_iso_or_equiv
_atom_site_adp_type
_atom_site_calc_flag
_atom_site_refinement_flags
_atom_site_occupancy
_atom_site_symmetry_multiplicity
_atom_site_disorder_assembly
_atom_site_disorder_group
O O1 0.8300(2) 0.28144(6) 0.5505(2) 0.0269(4) Uani d . 1 1 . .
O O2 0.9206(2) 0.23806(7) 0.3631(2) 0.0337(5) Uani d . 1 1 . .
O O3 0.6051(2) 0.19685(6) 0.27276(19) 0.0251(4) Uani d . 1 1 . .
H H3O 0.7027 0.1818 0.2838 0.038 Uiso calc R 1 1 . .
O O4 0.6211(2) 0.17495(6) 0.5971(2) 0.0255(4) Uani d . 1 1 . .
H H4O 0.5879 0.1502 0.5453 0.038 Uiso calc R 1 1 . .
O O5 0.2590(2) 0.16831(6) 0.4724(2) 0.0267(4) Uani d . 1 1 . .
O O6 0.2518(2) 0.24709(6) 0.4224(2) 0.0314(4) Uani d . 1 1 . .
H H6O 0.1406 0.2424 0.4023 0.047 Uiso calc R 1 1 . .
C C1 0.8051(3) 0.25215(8) 0.4390(3) 0.0199(5) Uani d . 1 1 . .
C C2 0.6153(3) 0.23299(9) 0.3861(3) 0.0194(5) Uani d . 1 1 . .
H H2 0.5407 0.2606 0.3384 0.023 Uiso calc R 1 1 . .
C C3 0.5318(3) 0.21533(8) 0.5243(3) 0.0188(5) Uani d . 1 1 . .
H H3 0.5441 0.2419 0.6022 0.023 Uiso calc R 1 1 . .
C C4 0.3328(3) 0.20709(9) 0.4694(3) 0.0199(5) Uani d . 1 1 . .
O O7 0.0108(2) -0.03787(6) 0.4425(2) 0.0231(4) Uani d . 1 1 . .
O O8 -0.1122(2) 0.02964(6) 0.3374(2) 0.0342(5) Uani d . 1 1 . .
O O9 0.1768(2) 0.05712(6) 0.2309(2) 0.0256(4) Uani d . 1 1 . .
H H9O 0.0916 0.0746 0.2475 0.038 Uiso calc R 1 1 . .
O O10 0.2592(2) 0.07004(6) 0.5647(2) 0.0267(4) Uani d . 1 1 . .
H H10O 0.2803 0.0963 0.5242 0.040 Uiso calc R 1 1 . .
O O11 0.5811(3) 0.08248(6) 0.4720(3) 0.0391(5) Uani d . 1 1 . .
O O12 0.5832(2) 0.00705(6) 0.3876(3) 0.0342(5) Uani d . 1 1 . .
H H12O 0.6874 0.0144 0.3751 0.051 Uiso calc R 1 1 . .
C C5 0.0186(3) 0.00157(8) 0.3764(3) 0.0182(5) Uani d . 1 1 . .
C C6 0.1979(3) 0.01833(8) 0.3365(3) 0.0187(5) Uani d . 1 1 . .
H H6 0.2516 -0.0092 0.2870 0.022 Uiso calc R 1 1 . .
C C7 0.3276(3) 0.03191(8) 0.4858(3) 0.0204(5) Uani d . 1 1 . .
H H7 0.3407 0.0032 0.5556 0.025 Uiso calc R 1 1 . .
C C8 0.5108(3) 0.04356(9) 0.4477(3) 0.0239(6) Uani d . 1 1 . .
O O13 0.5634(2) 0.41652(7) 0.4106(2) 0.0291(4) Uani d . 1 1 . .
O O14 0.7719(2) 0.39729(6) 0.6164(2) 0.0266(4) Uani d . 1 1 . .
H H14O 0.8314 0.4188 0.5809 0.040 Uiso calc R 1 1 . .
O O15 0.5743(2) 0.32771(6) 0.70813(19) 0.0222(4) Uani d . 1 1 . .
H H15O 0.6599 0.3135 0.6779 0.033 Uiso calc R 1 1 . .
O O16 0.4137(3) 0.41234(7) 0.7886(2) 0.0358(5) Uani d . 1 1 . .
H H16O 0.4190 0.4418 0.7683 0.054 Uiso calc R 1 1 . .
O O17 0.1584(2) 0.34469(7) 0.80706(19) 0.0307(4) Uani d . 1 1 . .
O O18 0.1062(2) 0.33623(6) 0.54942(19) 0.0244(4) Uani d . 1 1 . .
H H18O 0.0235 0.3180 0.5672 0.037 Uiso calc R 1 1 . .
C C9 0.6136(3) 0.39366(8) 0.5289(3) 0.0203(5) Uani d . 1 1 . .
C C10 0.4884(3) 0.35829(8) 0.5892(3) 0.0189(5) Uani d . 1 1 . .
H H10 0.4295 0.3379 0.5009 0.023 Uiso calc R 1 1 . .
C C11 0.3428(3) 0.38693(8) 0.6524(3) 0.0199(5) Uani d . 1 1 . .
H H11 0.2910 0.4109 0.5719 0.024 Uiso calc R 1 1 . .
C C12 0.1928(3) 0.35356(8) 0.6810(3) 0.0178(5) Uani d . 1 1 . .
N N1 0.1498(3) 0.18045(7) 0.9192(2) 0.0216(4) Uani d . 1 1 . .
C C13 0.0283(4) 0.20263(11) 1.0211(3) 0.0311(6) Uani d . 1 1 . .
H H13A -0.0298 0.1763 1.0704 0.037 Uiso calc R 1 1 . .
H H13B 0.1034 0.2210 1.1049 0.037 Uiso calc R 1 1 . .
C C14 -0.1157(4) 0.23552(13) 0.9396(4) 0.0462(8) Uani d . 1 1 . .
H H14C -0.1862 0.2482 1.0146 0.069 Uiso calc R 1 1 . .
H H14B -0.1944 0.2175 0.8589 0.069 Uiso calc R 1 1 . .
H H14A -0.0603 0.2623 0.8923 0.069 Uiso calc R 1 1 . .
C C15 0.2489(4) 0.21890(9) 0.8449(3) 0.0262(6) Uani d . 1 1 . .
H H15A 0.3226 0.2030 0.7765 0.031 Uiso calc R 1 1 . .
H H15B 0.1597 0.2393 0.7788 0.031 Uiso calc R 1 1 . .
C C16 0.3694(4) 0.25100(10) 0.9570(3) 0.0343(6) Uani d . 1 1 . .
H H16C 0.4319 0.2736 0.8991 0.052 Uiso calc R 1 1 . .
H H16B 0.4574 0.2312 1.0245 0.052 Uiso calc R 1 1 . .
H H16A 0.2969 0.2689 1.0202 0.052 Uiso calc R 1 1 . .
C C17 0.0424(4) 0.15163(10) 0.7866(3) 0.0304(6) Uani d . 1 1 . .
H H17A -0.0401 0.1739 0.7209 0.036 Uiso calc R 1 1 . .
H H17B 0.1265 0.1386 0.7221 0.036 Uiso calc R 1 1 . .
C C18 -0.0661(4) 0.11051(11) 0.8345(4) 0.0457(8) Uani d . 1 1 . .
H H18C -0.1327 0.0949 0.7419 0.069 Uiso calc R 1 1 . .
H H18B -0.1505 0.1228 0.8982 0.069 Uiso calc R 1 1 . .
H H18A 0.0144 0.0871 0.8944 0.069 Uiso calc R 1 1 . .
C C19 0.2818(4) 0.14840(10) 1.0239(3) 0.0301(6) Uani d . 1 1 . .
H H19A 0.3407 0.1679 1.1129 0.036 Uiso calc R 1 1 . .
H H19B 0.2134 0.1226 1.0655 0.036 Uiso calc R 1 1 . .
C C20 0.4256(4) 0.12536(12) 0.9483(4) 0.0461(8) Uani d . 1 1 . .
H H20A 0.5018 0.1505 0.9153 0.069 Uiso calc R 1 1 . .
H H20B 0.3695 0.1067 0.8579 0.069 Uiso calc R 1 1 . .
H H20C 0.4987 0.1040 1.0226 0.069 Uiso calc R 1 1 . .
N N2 0.9558(3) 0.42249(8) 0.1066(2) 0.0252(5) Uani d . 1 1 . .
C C21 0.8261(4) 0.38890(10) 0.0071(3) 0.0318(6) Uani d . 1 1 . .
H H21A 0.7490 0.4082 -0.0730 0.038 Uiso calc R 1 1 . .
H H21B 0.8958 0.3664 -0.0470 0.038 Uiso calc R 1 1 . .
C C22 0.7068(5) 0.35979(12) 0.0949(4) 0.0492(8) Uani d . 1 1 . .
H H22C 0.6219 0.3409 0.0214 0.074 Uiso calc R 1 1 . .
H H22B 0.6407 0.3816 0.1526 0.074 Uiso calc R 1 1 . .
H H22A 0.7809 0.3380 0.1673 0.074 Uiso calc R 1 1 . .
C C23 1.0666(4) 0.44630(11) -0.0008(3) 0.0335(6) Uani d . 1 1 . .
H H23A 1.1215 0.4208 -0.0562 0.040 Uiso calc R 1 1 . .
H H23B 0.9852 0.4651 -0.0793 0.040 Uiso calc R 1 1 . .
C C24 1.2140(5) 0.47937(12) 0.0767(5) 0.0510(9) Uani d . 1 1 . .
H H24C 1.2734 0.4943 -0.0022 0.076 Uiso calc R 1 1 . .
H H24B 1.3017 0.4607 0.1484 0.076 Uiso calc R 1 1 . .
H H24A 1.1622 0.5044 0.1342 0.076 Uiso calc R 1 1 . .
C C25 0.8563(4) 0.45954(9) 0.1868(3) 0.0282(6) Uani d . 1 1 . .
H H25A 0.7907 0.4426 0.2591 0.034 Uiso calc R 1 1 . .
H H25B 0.9455 0.4808 0.2494 0.034 Uiso calc R 1 1 . .
C C26 0.7250(4) 0.49045(10) 0.0805(4) 0.0374(7) Uani d . 1 1 . .
H H26C 0.6702 0.5138 0.1421 0.056 Uiso calc R 1 1 . .
H H26B 0.6315 0.4700 0.0222 0.056 Uiso calc R 1 1 . .
H H26A 0.7881 0.5076 0.0083 0.056 Uiso calc R 1 1 . .
C C27 1.0750(4) 0.39489(11) 0.2343(3) 0.0377(7) Uani d . 1 1 . .
H H27A 1.1613 0.4176 0.2936 0.045 Uiso calc R 1 1 . .
H H27B 0.9995 0.3818 0.3062 0.045 Uiso calc R 1 1 . .
C C28 1.1785(5) 0.35398(12) 0.1782(3) 0.0440(8) Uani d . 1 1 . .
H H28C 1.2500 0.3378 0.2673 0.066 Uiso calc R 1 1 . .
H H28B 1.2580 0.3666 0.1106 0.066 Uiso calc R 1 1 . .
H H28A 1.0945 0.3309 0.1204 0.066 Uiso calc R 1 1 . .
O O1W 0.9034(3) 0.13191(8) 0.3037(3) 0.0361(5) Uani d . 1 1 . .
H H1WA 0.873(5) 0.1078(16) 0.348(5) 0.060(12) Uiso d . 1 1 . .
H H1WB 0.985(6) 0.1475(16) 0.370(5) 0.069(13) Uiso d . 1 1 . .

loop_
_atom_site_aniso_label
_atom_site_aniso_U_11
_atom_site_aniso_U_22
_atom_site_aniso_U_33
_atom_site_aniso_U_12
_atom_site_aniso_U_13
_atom_site_aniso_U_23
O1 0.0211(9) 0.0305(9) 0.0308(10) -0.0086(8) 0.0089(8) -0.0131(8)
O2 0.0154(9) 0.0414(11) 0.0452(12) -0.0024(8) 0.0077(8) -0.0189(9)
O3 0.0180(9) 0.0331(10) 0.0232(9) -0.0021(7) 0.0009(7) -0.0088(8)
O4 0.0278(10) 0.0189(8) 0.0260(9) -0.0017(8) -0.0057(8) 0.0017(7)
O5 0.0242(10) 0.0206(9) 0.0354(10) -0.0068(8) 0.0060(8) -0.0020(8)
O6 0.0118(9) 0.0243(9) 0.0581(13) -0.0007(8) 0.0065(9) 0.0040(9)
C1 0.0165(12) 0.0195(11) 0.0235(12) 0.0017(10) 0.0029(10) 0.0003(10)
C2 0.0140(12) 0.0211(12) 0.0222(12) 0.0026(10) 0.0004(10) -0.0013(10)
C3 0.0174(12) 0.0149(11) 0.0238(12) -0.0002(10) 0.0025(10) -0.0017(10)
C4 0.0205(12) 0.0186(12) 0.0219(12) -0.0012(11) 0.0074(10) -0.0040(10)
O7 0.0187(9) 0.0225(9) 0.0298(9) 0.0009(7) 0.0090(7) 0.0041(7)
O8 0.0159(9) 0.0255(9) 0.0626(14) 0.0045(8) 0.0109(9) 0.0130(9)
O9 0.0228(10) 0.0293(9) 0.0260(9) 0.0013(8) 0.0082(8) 0.0094(7)
O10 0.0301(10) 0.0242(9) 0.0279(9) 0.0003(8) 0.0115(8) -0.0056(8)
O11 0.0245(10) 0.0228(10) 0.0701(15) -0.0060(8) 0.0082(10) -0.0118(9)
O12 0.0177(10) 0.0198(9) 0.0682(14) -0.0026(8) 0.0163(9) -0.0094(9)
C5 0.0158(12) 0.0180(12) 0.0207(12) -0.0014(10) 0.0030(9) -0.0023(10)
C6 0.0169(13) 0.0173(11) 0.0229(12) 0.0022(10) 0.0065(10) -0.0003(10)
C7 0.0191(13) 0.0185(11) 0.0234(13) 0.0022(9) 0.0027(10) -0.0011(9)
C8 0.0158(12) 0.0194(13) 0.0347(15) -0.0002(10) -0.0009(11) -0.0013(11)
O13 0.0290(10) 0.0348(10) 0.0243(10) -0.0056(8) 0.0066(8) 0.0061(8)
O14 0.0192(9) 0.0259(9) 0.0342(10) -0.0075(7) 0.0032(8) 0.0052(8)
O15 0.0215(9) 0.0196(8) 0.0266(9) 0.0038(7) 0.0076(7) 0.0033(7)
O16 0.0255(10) 0.0365(10) 0.0443(11) -0.0035(9) 0.0033(9) -0.0258(9)
O17 0.0320(10) 0.0435(11) 0.0180(9) -0.0012(9) 0.0083(7) 0.0029(8)
O18 0.0211(9) 0.0311(9) 0.0218(9) -0.0121(7) 0.0063(7) -0.0029(7)
C9 0.0201(13) 0.0194(11) 0.0221(13) -0.0008(10) 0.0056(10) -0.0045(10)
C10 0.0175(12) 0.0181(11) 0.0209(12) -0.0016(10) 0.0026(10) -0.0042(9)
C11 0.0205(13) 0.0163(11) 0.0224(12) -0.0006(10) 0.0024(10) -0.0031(9)
C12 0.0155(12) 0.0197(11) 0.0182(12) 0.0048(10) 0.0031(9) -0.0012(9)
N1 0.0229(11) 0.0232(10) 0.0184(10) -0.0039(9) 0.0031(8) 0.0020(8)
C13 0.0299(14) 0.0409(15) 0.0245(13) -0.0037(13) 0.0102(11) -0.0016(12)
C14 0.0382(18) 0.0535(19) 0.0481(19) 0.0074(16) 0.0106(15) -0.0084(16)
C15 0.0286(14) 0.0263(13) 0.0241(13) -0.0029(11) 0.0056(11) 0.0057(10)
C16 0.0345(16) 0.0290(14) 0.0396(16) -0.0059(12) 0.0062(13) 0.0088(12)
C17 0.0288(15) 0.0314(13) 0.0280(14) -0.0014(12) -0.0036(11) -0.0045(11)
C18 0.0387(19) 0.0378(17) 0.055(2) -0.0119(14) -0.0069(16) 0.0025(15)
C19 0.0285(15) 0.0287(13) 0.0297(14) -0.0048(12) -0.0043(11) 0.0093(11)
C20 0.0393(18) 0.0340(16) 0.062(2) 0.0103(14) 0.0003(16) 0.0008(15)
N2 0.0307(12) 0.0308(11) 0.0137(9) 0.0042(10) 0.0030(9) 0.0012(9)
C21 0.0364(16) 0.0384(15) 0.0208(13) 0.0009(13) 0.0051(12) -0.0062(12)
C22 0.061(2) 0.0441(17) 0.0474(19) -0.0139(16) 0.0234(17) -0.0142(15)
C23 0.0292(16) 0.0456(16) 0.0279(14) 0.0083(13) 0.0110(12) 0.0082(12)
C24 0.042(2) 0.0465(18) 0.069(2) -0.0022(16) 0.0227(18) -0.0028(17)
C25 0.0346(16) 0.0313(14) 0.0204(13) 0.0024(12) 0.0096(11) -0.0024(11)
C26 0.0419(18) 0.0365(15) 0.0369(16) 0.0082(13) 0.0154(14) 0.0008(13)
C27 0.0509(19) 0.0422(15) 0.0169(13) 0.0139(14) -0.0031(12) 0.0046(12)
C28 0.054(2) 0.0522(19) 0.0235(14) 0.0226(17) 0.0008(13) 0.0018(14)
O1W 0.0376(13) 0.0253(10) 0.0444(13) -0.0045(9) 0.0041(10) 0.0029(10)

loop_
_atom_type_symbol
_atom_type_description
_atom_type_scat_dispersion_real
_atom_type_scat_dispersion_imag
_atom_type_scat_source
C C 0.0033 0.0000 'International Tables Vol C Tables 4.2.6.8 and 6.1.1.4'
H H 0.0000 0.0000 'International Tables Vol C Tables 4.2.6.8 and 6.1.1.4'
N N 0.0061 0.0000 'International Tables Vol C Tables 4.2.6.8 and 6.1.1.4'
O O 0.0106 0.0000 'International Tables Vol C Tables 4.2.6.8 and 6.1.1.4'

loop_
_geom_angle_atom_site_label_1
_geom_angle_atom_site_label_2
_geom_angle_atom_site_label_3
_geom_angle_site_symmetry_1
_geom_angle_site_symmetry_3
_geom_angle
_geom_angle_publ_flag
C2 O3 H3O . . 109.5 ?
C3 O4 H4O . . 109.5 ?
C4 O6 H6O . . 109.5 ?
O2 C1 O1 . . 126.1(2) ?
O2 C1 C2 . . 115.9(2) ?
O1 C1 C2 . . 117.9(2) ?
O3 C2 C1 . . 113.48(19) ?
O3 C2 C3 . . 110.34(19) ?
C1 C2 C3 . . 111.38(19) ?
O3 C2 H2 . . 107.1 ?
C1 C2 H2 . . 107.1 ?
C3 C2 H2 . . 107.1 ?
O4 C3 C4 . . 113.41(19) ?
O4 C3 C2 . . 112.41(19) ?
C4 C3 C2 . . 108.57(19) ?
O4 C3 H3 . . 107.4 ?
C4 C3 H3 . . 107.4 ?
C2 C3 H3 . . 107.4 ?
O5 C4 O6 . . 124.8(2) ?
O5 C4 C3 . . 124.2(2) ?
O6 C4 C3 . . 111.1(2) ?
C6 O9 H9O . . 109.5 ?
C7 O10 H10O . . 109.5 ?
C8 O12 H12O . . 109.5 ?
O7 C5 O8 . . 124.9(2) ?
O7 C5 C6 . . 119.2(2) ?
O8 C5 C6 . . 115.8(2) ?
O9 C6 C5 . . 112.13(19) ?
O9 C6 C7 . . 110.67(19) ?
C5 C6 C7 . . 109.97(19) ?
O9 C6 H6 . . 108.0 ?
C5 C6 H6 . . 108.0 ?
C7 C6 H6 . . 108.0 ?
O10 C7 C8 . . 111.96(19) ?
O10 C7 C6 . . 111.45(19) ?
C8 C7 C6 . . 109.8(2) ?
O10 C7 H7 . . 107.8 ?
C8 C7 H7 . . 107.8 ?
C6 C7 H7 . . 107.8 ?
O11 C8 O12 . . 124.3(2) ?
O11 C8 C7 . . 123.0(2) ?
O12 C8 C7 . . 112.7(2) ?
C9 O14 H14O . . 109.5 ?
C10 O15 H15O . . 109.5 ?
C11 O16 H16O . . 109.5 ?
C12 O18 H18O . . 109.5 ?
O13 C9 O14 . . 125.2(2) ?
O13 C9 C10 . . 120.7(2) ?
O14 C9 C10 . . 114.1(2) ?
O15 C10 C9 . . 114.16(19) ?
O15 C10 C11 . . 108.28(18) ?
C9 C10 C11 . . 108.58(18) ?
O15 C10 H10 . . 108.6 ?
C9 C10 H10 . . 108.6 ?
C11 C10 H10 . . 108.6 ?
O16 C11 C12 . . 110.6(2) ?
O16 C11 C10 . . 111.75(19) ?
C12 C11 C10 . . 110.23(18) ?
O16 C11 H11 . . 108.0 ?
C12 C11 H11 . . 108.0 ?
C10 C11 H11 . . 108.0 ?
O17 C12 O18 . . 125.1(2) ?
O17 C12 C11 . . 124.2(2) ?
O18 C12 C11 . . 110.68(19) ?
C15 N1 C13 . . 111.18(19) ?
C15 N1 C19 . . 110.43(19) ?
C13 N1 C19 . . 106.50(19) ?
C15 N1 C17 . . 106.36(18) ?
C13 N1 C17 . . 111.3(2) ?
C19 N1 C17 . . 111.15(19) ?
C14 C13 N1 . . 115.5(2) ?
C14 C13 H13A . . 108.4 ?
N1 C13 H13A . . 108.4 ?
C14 C13 H13B . . 108.4 ?
N1 C13 H13B . . 108.4 ?
H13A C13 H13B . . 107.5 ?
C13 C14 H14C . . 109.5 ?
C13 C14 H14B . . 109.5 ?
H14C C14 H14B . . 109.5 ?
C13 C14 H14A . . 109.5 ?
H14C C14 H14A . . 109.5 ?
H14B C14 H14A . . 109.5 ?
C16 C15 N1 . . 115.1(2) ?
C16 C15 H15A . . 108.5 ?
N1 C15 H15A . . 108.5 ?
C16 C15 H15B . . 108.5 ?
N1 C15 H15B . . 108.5 ?
H15A C15 H15B . . 107.5 ?
C15 C16 H16C . . 109.5 ?
C15 C16 H16B . . 109.5 ?
H16C C16 H16B . . 109.5 ?
C15 C16 H16A . . 109.5 ?
H16C C16 H16A . . 109.5 ?
H16B C16 H16A . . 109.5 ?
C18 C17 N1 . . 115.5(2) ?
C18 C17 H17A . . 108.4 ?
N1 C17 H17A . . 108.4 ?
C18 C17 H17B . . 108.4 ?
N1 C17 H17B . . 108.4 ?
H17A C17 H17B . . 107.5 ?
C17 C18 H18C . . 109.5 ?
C17 C18 H18B . . 109.5 ?
H18C C18 H18B . . 109.5 ?
C17 C18 H18A . . 109.5 ?
H18C C18 H18A . . 109.5 ?
H18B C18 H18A . . 109.5 ?
C20 C19 N1 . . 115.5(2) ?
C20 C19 H19A . . 108.4 ?
N1 C19 H19A . . 108.4 ?
C20 C19 H19B . . 108.4 ?
N1 C19 H19B . . 108.4 ?
H19A C19 H19B . . 107.5 ?
C19 C20 H20A . . 109.5 ?
C19 C20 H20B . . 109.5 ?
H20A C20 H20B . . 109.5 ?
C19 C20 H20C . . 109.5 ?
H20A C20 H20C . . 109.5 ?
H20B C20 H20C . . 109.5 ?
C23 N2 C25 . . 111.3(2) ?
C23 N2 C21 . . 106.50(19) ?
C25 N2 C21 . . 111.1(2) ?
C23 N2 C27 . . 110.8(2) ?
C25 N2 C27 . . 106.34(19) ?
C21 N2 C27 . . 110.9(2) ?
C22 C21 N2 . . 114.8(2) ?
C22 C21 H21A . . 108.6 ?
N2 C21 H21A . . 108.6 ?
C22 C21 H21B . . 108.6 ?
N2 C21 H21B . . 108.6 ?
H21A C21 H21B . . 107.5 ?
C21 C22 H22C . . 109.5 ?
C21 C22 H22B . . 109.5 ?
H22C C22 H22B . . 109.5 ?
C21 C22 H22A . . 109.5 ?
H22C C22 H22A . . 109.5 ?
H22B C22 H22A . . 109.5 ?
C24 C23 N2 . . 115.5(2) ?
C24 C23 H23A . . 108.4 ?
N2 C23 H23A . . 108.4 ?
C24 C23 H23B . . 108.4 ?
N2 C23 H23B . . 108.4 ?
H23A C23 H23B . . 107.5 ?
C23 C24 H24C . . 109.5 ?
C23 C24 H24B . . 109.5 ?
H24C C24 H24B . . 109.5 ?
C23 C24 H24A . . 109.5 ?
H24C C24 H24A . . 109.5 ?
H24B C24 H24A . . 109.5 ?
C26 C25 N2 . . 115.3(2) ?
C26 C25 H25A . . 108.4 ?
N2 C25 H25A . . 108.4 ?
C26 C25 H25B . . 108.4 ?
N2 C25 H25B . . 108.4 ?
H25A C25 H25B . . 107.5 ?
C25 C26 H26C . . 109.5 ?
C25 C26 H26B . . 109.5 ?
H26C C26 H26B . . 109.5 ?
C25 C26 H26A . . 109.5 ?
H26C C26 H26A . . 109.5 ?
H26B C26 H26A . . 109.5 ?
C28 C27 N2 . . 114.6(2) ?
C28 C27 H27A . . 108.6 ?
N2 C27 H27A . . 108.6 ?
C28 C27 H27B . . 108.6 ?
N2 C27 H27B . . 108.6 ?
H27A C27 H27B . . 107.6 ?
C27 C28 H28C . . 109.5 ?
C27 C28 H28B . . 109.5 ?
H28C C28 H28B . . 109.5 ?
C27 C28 H28A . . 109.5 ?
H28C C28 H28A . . 109.5 ?
H28B C28 H28A . . 109.5 ?
H1WA O1W H1WB . . 108(4) ?

loop_
_geom_bond_atom_site_label_1
_geom_bond_atom_site_label_2
_geom_bond_site_symmetry_2
_geom_bond_distance
_geom_bond_publ_flag
O1 C1 . 1.261(3) ?
O2 C1 . 1.249(3) ?
O3 C2 . 1.405(3) ?
O3 H3O . 0.8400 ?
O4 C3 . 1.406(3) ?
O4 H4O . 0.8400 ?
O5 C4 . 1.216(3) ?
O6 C4 . 1.302(3) ?
O6 H6O . 0.8400 ?
C1 C2 . 1.528(3) ?
C2 C3 . 1.539(3) ?
C2 H2 . 1.0000 ?
C3 C4 . 1.519(3) ?
C3 H3 . 1.0000 ?
O7 C5 . 1.246(3) ?
O8 C5 . 1.261(3) ?
O9 C6 . 1.411(3) ?
O9 H9O . 0.8400 ?
O10 C7 . 1.412(3) ?
O10 H10O . 0.8400 ?
O11 C8 . 1.208(3) ?
O12 C8 . 1.306(3) ?
O12 H12O . 0.8400 ?
C5 C6 . 1.531(3) ?
C6 C7 . 1.541(3) ?
C6 H6 . 1.0000 ?
C7 C8 . 1.517(4) ?
C7 H7 . 1.0000 ?
O13 C9 . 1.219(3) ?
O14 C9 . 1.311(3) ?
O14 H14O . 0.8400 ?
O15 C10 . 1.413(3) ?
O15 H15O . 0.8400 ?
O16 C11 . 1.411(3) ?
O16 H16O . 0.8400 ?
O17 C12 . 1.204(3) ?
O18 C12 . 1.316(3) ?
O18 H18O . 0.8400 ?
C9 C10 . 1.522(3) ?
C10 C11 . 1.538(3) ?
C10 H10 . 1.0000 ?
C11 C12 . 1.520(3) ?
C11 H11 . 1.0000 ?
N1 C15 . 1.515(3) ?
N1 C13 . 1.519(3) ?
N1 C19 . 1.523(3) ?
N1 C17 . 1.526(3) ?
C13 C14 . 1.506(4) ?
C13 H13A . 0.9900 ?
C13 H13B . 0.9900 ?
C14 H14C . 0.9800 ?
C14 H14B . 0.9800 ?
C14 H14A . 0.9800 ?
C15 C16 . 1.512(4) ?
C15 H15A . 0.9900 ?
C15 H15B . 0.9900 ?
C16 H16C . 0.9800 ?
C16 H16B . 0.9800 ?
C16 H16A . 0.9800 ?
C17 C18 . 1.508(4) ?
C17 H17A . 0.9900 ?
C17 H17B . 0.9900 ?
C18 H18C . 0.9800 ?
C18 H18B . 0.9800 ?
C18 H18A . 0.9800 ?
C19 C20 . 1.511(4) ?
C19 H19A . 0.9900 ?
C19 H19B . 0.9900 ?
C20 H20A . 0.9800 ?
C20 H20B . 0.9800 ?
C20 H20C . 0.9800 ?
N2 C23 . 1.516(3) ?
N2 C25 . 1.517(3) ?
N2 C21 . 1.517(3) ?
N2 C27 . 1.519(3) ?
C21 C22 . 1.517(4) ?
C21 H21A . 0.9900 ?
C21 H21B . 0.9900 ?
C22 H22C . 0.9800 ?
C22 H22B . 0.9800 ?
C22 H22A . 0.9800 ?
C23 C24 . 1.513(5) ?
C23 H23A . 0.9900 ?
C23 H23B . 0.9900 ?
C24 H24C . 0.9800 ?
C24 H24B . 0.9800 ?
C24 H24A . 0.9800 ?
C25 C26 . 1.508(4) ?
C25 H25A . 0.9900 ?
C25 H25B . 0.9900 ?
C26 H26C . 0.9800 ?
C26 H26B . 0.9800 ?
C26 H26A . 0.9800 ?
C27 C28 . 1.510(4) ?
C27 H27A . 0.9900 ?
C27 H27B . 0.9900 ?
C28 H28C . 0.9800 ?
C28 H28B . 0.9800 ?
C28 H28A . 0.9800 ?
O1W H1WA . 0.83(4) ?
O1W H1WB . 0.88(5) ?

loop_
_geom_hbond_atom_site_label_D
_geom_hbond_atom_site_label_H
_geom_hbond_atom_site_label_A
_geom_hbond_site_symmetry_A
_geom_hbond_distance_DH
_geom_hbond_distance_HA
_geom_hbond_distance_DA
_geom_hbond_angle_DHA
_geom_hbond_publ_flag
O1W H1WB O2 . 0.89(5) 2.56(4) 2.995(3) 111(3) yes
O1W H1WB O5 1_655 0.89(5) 2.19(5) 3.015(3) 155(4) yes
O3 H3O O1W . 0.84 2.04 2.868(3) 167 yes
O3 H3O O2 . 0.84 2.29 2.645(2) 106 no
O4 H4O O5 . 0.84 2.51 2.778(2) 100 no
O4 H4O O11 . 0.84 1.99 2.790(2) 160 yes
O6 H6O O2 1_455 0.84 1.65 2.485(2) 175 yes
O9 H9O O1W 1_455 0.84 2.25 3.077(3) 169 yes
O9 H9O O8 . 0.84 2.23 2.635(2) 110 no
O10 H10O O5 . 0.84 2.05 2.848(2) 158 yes
O10 H10O O11 . 0.84 2.43 2.720(3) 101 no
O14 H14O O7 2_656 0.84 1.73 2.552(2) 164 yes
O15 H15O O1 . 0.84 2.05 2.869(2) 166 yes
O16 H16O O12 2_656 0.84 2.27 3.054(3) 156 yes
O18 H18O O1 1_455 0.84 1.77 2.588(2) 165 yes
C2 H2 O6 . 1.00 2.45 2.852(3) 103 no
C3 H3 O1 . 1.00 2.54 2.890(3) 100 no
C3 H3 O15 . 1.00 2.55 3.503(3) 158 yes
C7 H7 O13 2_646 1.00 2.52 3.396(3) 146 yes
C10 H10 O18 . 1.00 2.56 2.920(3) 101 no
C13 H13A O1W 1_456 0.99 2.51 3.419(4) 152 yes
C16 H16B O3 1_556 0.98 2.46 3.378(3) 155 yes
C19 H19A O3 1_556 0.99 2.38 3.275(3) 150 yes
C19 H19B O9 1_556 0.99 2.37 3.294(3) 155 yes
C23 H23A O17 1_654 0.99 2.47 3.420(3) 161 yes
C25 H25A O13 . 0.99 2.46 3.419(3) 164 yes
C26 H26A O9 2_655 0.98 2.56 3.482(4) 157 yes
C27 H27B O18 1_655 0.99 2.49 3.180(3) 126 yes

loop_
_geom_torsion_atom_site_label_1
_geom_torsion_atom_site_label_2
_geom_torsion_atom_site_label_3
_geom_torsion_atom_site_label_4
_geom_torsion_site_symmetry_1
_geom_torsion_site_symmetry_2
_geom_torsion_site_symmetry_3
_geom_torsion_site_symmetry_4
_geom_torsion
_geom_torsion_publ_flag
O2 C1 C2 O3 . . . . 8.5(3) ?
O1 C1 C2 O3 . . . . -173.5(2) ?
O2 C1 C2 C3 . . . . 133.7(2) ?
O1 C1 C2 C3 . . . . -48.3(3) ?
O3 C2 C3 O4 . . . . 61.1(2) ?
C1 C2 C3 O4 . . . . -65.8(2) ?
O3 C2 C3 C4 . . . . -65.2(2) ?
C1 C2 C3 C4 . . . . 167.88(18) ?
O4 C3 C4 O5 . . . . -7.3(3) ?
C2 C3 C4 O5 . . . . 118.4(2) ?
O4 C3 C4 O6 . . . . 171.3(2) ?
C2 C3 C4 O6 . . . . -63.0(2) ?
O7 C5 C6 O9 . . . . 165.8(2) ?
O8 C5 C6 O9 . . . . -13.8(3) ?
O7 C5 C6 C7 . . . . -70.6(3) ?
O8 C5 C6 C7 . . . . 109.8(2) ?
O9 C6 C7 O10 . . . . 63.3(2) ?
C5 C6 C7 O10 . . . . -61.1(2) ?
O9 C6 C7 C8 . . . . -61.4(2) ?
C5 C6 C7 C8 . . . . 174.21(18) ?
O10 C7 C8 O11 . . . . -5.5(4) ?
C6 C7 C8 O11 . . . . 118.9(3) ?
O10 C7 C8 O12 . . . . 174.0(2) ?
C6 C7 C8 O12 . . . . -61.6(3) ?
O13 C9 C10 O15 . . . . 168.0(2) ?
O14 C9 C10 O15 . . . . -13.4(3) ?
O13 C9 C10 C11 . . . . -71.1(3) ?
O14 C9 C10 C11 . . . . 107.5(2) ?
O15 C10 C11 O16 . . . . 55.6(2) ?
C9 C10 C11 O16 . . . . -68.9(2) ?
O15 C10 C11 C12 . . . . -67.9(2) ?
C9 C10 C11 C12 . . . . 167.62(19) ?
O16 C11 C12 O17 . . . . -10.4(3) ?
C10 C11 C12 O17 . . . . 113.7(3) ?
O16 C11 C12 O18 . . . . 169.10(19) ?
C10 C11 C12 O18 . . . . -66.8(2) ?
C15 N1 C13 C14 . . . . 60.4(3) ?
C19 N1 C13 C14 . . . . -179.2(2) ?
C17 N1 C13 C14 . . . . -57.9(3) ?
C13 N1 C15 C16 . . . . 60.4(3) ?
C19 N1 C15 C16 . . . . -57.6(3) ?
C17 N1 C15 C16 . . . . -178.3(2) ?
C15 N1 C17 C18 . . . . 179.2(2) ?
C13 N1 C17 C18 . . . . -59.5(3) ?
C19 N1 C17 C18 . . . . 59.0(3) ?
C15 N1 C19 C20 . . . . -54.8(3) ?
C13 N1 C19 C20 . . . . -175.6(2) ?
C17 N1 C19 C20 . . . . 63.0(3) ?
C23 N2 C21 C22 . . . . 177.6(3) ?
C25 N2 C21 C22 . . . . -61.1(3) ?
C27 N2 C21 C22 . . . . 57.0(3) ?
C25 N2 C23 C24 . . . . 62.4(3) ?
C21 N2 C23 C24 . . . . -176.4(2) ?
C27 N2 C23 C24 . . . . -55.7(3) ?
C23 N2 C25 C26 . . . . 60.9(3) ?
C21 N2 C25 C26 . . . . -57.6(3) ?
C27 N2 C25 C26 . . . . -178.4(2) ?
C23 N2 C27 C28 . . . . -62.3(3) ?
C25 N2 C27 C28 . . . . 176.6(3) ?
C21 N2 C27 C28 . . . . 55.7(3) ?

loop_
_cod_related_entry_id
_cod_related_entry_database
_cod_related_entry_code
1 ChemSpider 30656724
